data_4127742
loop_
_publ_author_name
'Wang, Yuwen'
'Karni, Miriam'
'Yao, Shenglai'
'Kaushansky, Alexander'
'Apeloig, Yitzhak'
'Driess, Matthias'

_publ_section_title
;
 Synthesis of an Isolable Bis(silylene)-Stabilized Silylone and Its
 Reactivity Toward Small Gaseous Molecules.
;
_journal_issue 32
_journal_name_full 'Journal of the American Chemical Society'
_journal_page_first 12916
_journal_page_last 12927
_journal_paper_doi 10.1021/jacs.9b06603
_journal_volume 141
_journal_year 2019
_chemical_formula_sum 'C53 H78 N4 O5 Si3'
_chemical_formula_weight 935.46
_space_group_crystal_system triclinic
_space_group_IT_number 2
_space_group_name_Hall '-P 1'
_space_group_name_H-M_alt 'P -1'
_symmetry_space_group_name_Hall '-P 1'
_symmetry_space_group_name_H-M 'P -1'
_atom_sites_solution_hydrogens geom
_audit_creation_method 'CrysAlisPro 1.171.38.46 (Rigaku OD, 2015)'
_cell_angle_alpha 61.805(7)
_cell_angle_beta 65.984(6)
_cell_angle_gamma 68.070(7)
_cell_formula_units_Z 2
_cell_length_a 13.9968(10)
_cell_length_b 15.1411(13)
_cell_length_c 15.8329(9)
_cell_measurement_reflns_used 3471
_cell_measurement_temperature 150(2)
_cell_measurement_theta_max 73.3530
_cell_measurement_theta_min 3.2570
_cell_volume 2632.0(4)
_computing_cell_refinement 'CrysAlisPro 1.171.38.46 (Rigaku OD, 2015)'
_computing_data_collection 'CrysAlisPro 1.171.38.46 (Rigaku OD, 2015)'
_computing_data_reduction 'CrysAlisPro 1.171.38.46 (Rigaku OD, 2015)'
_computing_structure_refinement 'SHELXL-2016/6 (Sheldrick, 2016)'
_diffrn_ambient_temperature 150(2)
_diffrn_measured_fraction_theta_full 0.999
_diffrn_measured_fraction_theta_max 0.999
_diffrn_measurement_device 'four-circle diffractometer'
_diffrn_measurement_device_type 'SuperNova, Single source at offset, Atlas'
_diffrn_radiation_monochromator mirror
_diffrn_radiation_type CuK\a
_diffrn_radiation_wavelength 1.54184
_diffrn_reflns_av_R_equivalents 0.0604
_diffrn_reflns_av_unetI/netI 0.0919
_diffrn_reflns_Laue_measured_fraction_full 0.999
_diffrn_reflns_Laue_measured_fraction_max 0.999
_diffrn_reflns_limit_h_max 15
_diffrn_reflns_limit_h_min -16
_diffrn_reflns_limit_k_max 18
_diffrn_reflns_limit_k_min -18
_diffrn_reflns_limit_l_max 16
_diffrn_reflns_limit_l_min -18
_diffrn_reflns_number 17663
_diffrn_reflns_point_group_measured_fraction_full 0.999
_diffrn_reflns_point_group_measured_fraction_max 0.999
_diffrn_reflns_theta_full 67.495
_diffrn_reflns_theta_max 67.495
_diffrn_reflns_theta_min 3.301
_exptl_absorpt_coefficient_mu 1.211
_exptl_absorpt_correction_T_max 1.00000
_exptl_absorpt_correction_T_min 0.33249
_exptl_absorpt_correction_type multi-scan
_exptl_absorpt_process_details
;
CrysAlisPro 1.171.38.46 (Rigaku Oxford Diffraction, 2015)
Empirical absorption correction using spherical harmonics,
 implemented in SCALE3 ABSPACK scaling algorithm.
;
_exptl_crystal_colour yellow
_exptl_crystal_density_diffrn 1.180
_exptl_crystal_description rod
_exptl_crystal_F_000 1012
_exptl_crystal_size_max 0.280
_exptl_crystal_size_mid 0.084
_exptl_crystal_size_min 0.038
_refine_diff_density_max 0.674
_refine_diff_density_min -0.329
_refine_diff_density_rms 0.058
_refine_ls_extinction_method none
_refine_ls_goodness_of_fit_ref 1.000
_refine_ls_hydrogen_treatment constr
_refine_ls_matrix_type full
_refine_ls_number_parameters 604
_refine_ls_number_reflns 9462
_refine_ls_number_restraints 0
_refine_ls_restrained_S_all 1.000
_refine_ls_R_factor_all 0.1004
_refine_ls_R_factor_gt 0.0559
_refine_ls_shift/su_max 0.000
_refine_ls_shift/su_mean 0.000
_refine_ls_structure_factor_coef Fsqd
_refine_ls_weighting_details 'w=1/[\s^2^(Fo^2^)+(0.0658P)^2^] where P=(Fo^2^+2Fc^2^)/3'
_refine_ls_weighting_scheme calc
_refine_ls_wR_factor_gt 0.1284
_refine_ls_wR_factor_ref 0.1597
_reflns_Friedel_coverage 0.000
_reflns_number_gt 5947
_reflns_number_total 9462
_reflns_threshold_expression 'I > 2\s(I)'
_cod_data_source_file ja9b06603_si_002.cif
_cod_data_source_block Compound-5
_cod_database_code 4127742
_shelx_shelxl_version_number 2016/6
_shelx_space_group_comment
;
The symmetry employed for this shelxl refinement is uniquely defined
by the following loop, which should always be used as a source of
symmetry information in preference to the above space-group names.
They are only intended as comments.
;
_shelx_estimated_absorpt_t_min 0.728
_shelx_estimated_absorpt_t_max 0.955

loop_
_space_group_symop_operation_xyz
'x, y, z'
'-x, -y, -z'

loop_
_atom_site_label
_atom_site_type_symbol
_atom_site_fract_x
_atom_site_fract_y
_atom_site_fract_z
_atom_site_U_iso_or_equiv
_atom_site_adp_type
_atom_site_occupancy
_atom_site_site_symmetry_order
_atom_site_calc_flag
_atom_site_refinement_flags_posn
_atom_site_refinement_flags_adp
Si1 Si 0.14155(7) 0.63576(7) 0.08928(6) 0.0279(2) Uani 1 1 d . .
Si3 Si -0.08364(7) 0.47749(7) 0.13838(6) 0.0267(2) Uani 1 1 d . .
Si2 Si 0.06435(7) 0.56043(7) 0.04484(6) 0.0282(2) Uani 1 1 d . .
O1 O -0.08751(16) 0.61866(17) 0.22774(16) 0.0273(5) Uani 1 1 d . .
O2 O 0.15578(17) 0.51210(17) 0.11205(16) 0.0307(5) Uani 1 1 d . .
N1 N 0.2599(2) 0.6115(2) 0.13546(19) 0.0280(6) Uani 1 1 d . .
O3 O -0.12009(16) 0.46330(17) 0.05976(16) 0.0301(5) Uani 1 1 d . .
N3 N -0.0588(2) 0.3632(2) 0.24000(19) 0.0281(6) Uani 1 1 d . .
N2 N 0.2376(2) 0.7124(2) -0.00972(19) 0.0291(6) Uani 1 1 d . .
N4 N -0.2339(2) 0.3554(2) 0.3371(2) 0.0307(6) Uani 1 1 d . .
C31 C -0.1385(2) 0.3449(2) 0.3349(2) 0.0283(7) Uani 1 1 d . .
C12 C 0.0402(2) 0.7195(3) 0.1600(2) 0.0278(7) Uani 1 1 d . .
C1 C -0.2007(2) 0.5718(3) 0.1851(2) 0.0284(7) Uani 1 1 d . .
C11 C -0.0646(2) 0.7075(2) 0.2138(2) 0.0280(7) Uani 1 1 d . .
C13 C 0.0622(3) 0.8088(3) 0.1469(3) 0.0334(8) Uani 1 1 d . .
H13 H 0.132860 0.819915 0.112148 0.040 Uiso 1 1 calc R U
C2 C -0.3018(2) 0.5904(3) 0.1748(2) 0.0335(8) Uani 1 1 d . .
H2 H -0.312117 0.553275 0.146028 0.040 Uiso 1 1 calc R U
C16 C 0.3043(2) 0.6765(3) 0.0478(2) 0.0291(7) Uani 1 1 d . .
C5 C -0.2757(3) 0.7007(3) 0.2617(2) 0.0305(7) Uani 1 1 d . .
C25 C 0.4078(3) 0.7061(3) 0.0173(3) 0.0333(8) Uani 1 1 d . .
C45 C -0.0990(3) 0.2296(3) 0.5031(2) 0.0355(8) Uani 1 1 d . .
H45 H -0.125905 0.177861 0.507771 0.043 Uiso 1 1 calc R U
C10 C -0.1456(2) 0.7778(3) 0.2533(2) 0.0304(7) Uani 1 1 d . .
C6 C -0.1913(2) 0.6312(3) 0.2255(2) 0.0271(7) Uani 1 1 d . .
C36 C 0.0393(3) 0.2767(3) 0.2320(2) 0.0326(7) Uani 1 1 d . .
C41 C -0.0566(3) 0.3953(3) 0.4140(3) 0.0350(8) Uani 1 1 d . .
H41 H -0.053630 0.457852 0.357109 0.042 Uiso 1 1 calc R U
C7 C -0.2546(2) 0.7526(3) 0.3132(3) 0.0325(8) Uani 1 1 d . .
C37 C 0.1251(3) 0.2740(3) 0.2705(3) 0.0376(8) Uani 1 1 d . .
H37A H 0.141130 0.342149 0.239011 0.056 Uiso 1 1 calc R U
H37B H 0.190494 0.223554 0.254106 0.056 Uiso 1 1 calc R U
H37C H 0.098437 0.254442 0.343156 0.056 Uiso 1 1 calc R U
C4 C -0.3750(3) 0.7149(3) 0.2511(3) 0.0356(8) Uani 1 1 d . .
H4A H -0.435257 0.761483 0.275201 0.043 Uiso 1 1 calc R U
C14 C -0.0156(3) 0.8812(3) 0.1830(3) 0.0378(8) Uani 1 1 d . .
H14 H 0.001733 0.941341 0.172249 0.045 Uiso 1 1 calc R U
C15 C -0.1189(3) 0.8662(3) 0.2349(3) 0.0372(8) Uani 1 1 d . .
H15 H -0.172334 0.917118 0.258201 0.045 Uiso 1 1 calc R U
C40 C -0.0984(2) 0.3214(3) 0.4203(2) 0.0313(7) Uani 1 1 d . .
C34 C -0.4259(3) 0.4001(3) 0.3786(3) 0.0453(9) Uani 1 1 d . .
H34A H -0.422852 0.470107 0.329118 0.068 Uiso 1 1 calc R U
H34B H -0.493638 0.401715 0.431784 0.068 Uiso 1 1 calc R U
H34C H -0.421623 0.356764 0.346240 0.068 Uiso 1 1 calc R U
C3 C -0.3870(3) 0.6625(3) 0.2062(3) 0.0376(8) Uani 1 1 d . .
H3 H -0.454562 0.675927 0.196591 0.045 Uiso 1 1 calc R U
C20 C 0.2002(3) 0.5027(3) 0.3065(3) 0.0443(9) Uani 1 1 d . .
H20A H 0.133929 0.555112 0.315753 0.066 Uiso 1 1 calc R U
H20B H 0.217993 0.461445 0.370115 0.066 Uiso 1 1 calc R U
H20C H 0.189915 0.457996 0.283468 0.066 Uiso 1 1 calc R U
C42 C -0.0194(3) 0.3781(3) 0.4903(3) 0.0414(9) Uani 1 1 d . .
H42 H 0.007666 0.429701 0.485611 0.050 Uiso 1 1 calc R U
C9 C -0.3431(3) 0.8477(3) 0.3222(3) 0.0436(9) Uani 1 1 d . .
H9A H -0.327195 0.877240 0.357004 0.065 Uiso 1 1 calc R U
H9B H -0.412272 0.827966 0.360001 0.065 Uiso 1 1 calc R U
H9C H -0.346446 0.898799 0.255338 0.065 Uiso 1 1 calc R U
C21 C 0.2481(3) 0.7794(3) -0.1162(2) 0.0341(8) Uani 1 1 d . .
C43 C -0.0208(3) 0.2874(3) 0.5731(3) 0.0444(9) Uani 1 1 d . .
H43 H 0.004955 0.276162 0.625175 0.053 Uiso 1 1 calc R U
C26 C 0.4073(3) 0.7930(3) 0.0275(3) 0.0409(9) Uani 1 1 d . .
H26 H 0.341486 0.832232 0.055159 0.049 Uiso 1 1 calc R U
C8 C -0.2488(3) 0.6747(3) 0.4190(3) 0.0418(9) Uani 1 1 d . .
H8A H -0.192826 0.613076 0.414422 0.063 Uiso 1 1 calc R U
H8B H -0.318162 0.655679 0.458143 0.063 Uiso 1 1 calc R U
H8C H -0.231649 0.705773 0.451561 0.063 Uiso 1 1 calc R U
C30 C 0.5033(3) 0.6491(3) -0.0228(3) 0.0428(9) Uani 1 1 d . .
H30 H 0.503857 0.590159 -0.030202 0.051 Uiso 1 1 calc R U
C39 C 0.0044(3) 0.1746(3) 0.2883(3) 0.0407(9) Uani 1 1 d . .
H39A H -0.022622 0.160664 0.360055 0.061 Uiso 1 1 calc R U
H39B H 0.065848 0.119167 0.276163 0.061 Uiso 1 1 calc R U
H39C H -0.052552 0.178431 0.264965 0.061 Uiso 1 1 calc R U
C17 C 0.2916(3) 0.5550(3) 0.2289(2) 0.0352(8) Uani 1 1 d . .
C32 C -0.3317(3) 0.3561(3) 0.4233(3) 0.0368(8) Uani 1 1 d . .
C24 C 0.3174(3) 0.8553(3) -0.1577(3) 0.0444(9) Uani 1 1 d . .
H24A H 0.290505 0.895749 -0.115917 0.067 Uiso 1 1 calc R U
H24B H 0.314957 0.901464 -0.226092 0.067 Uiso 1 1 calc R U
H24C H 0.391659 0.817893 -0.157769 0.067 Uiso 1 1 calc R U
C38 C 0.0910(3) 0.2886(3) 0.1231(3) 0.0383(8) Uani 1 1 d . .
H38A H 0.037196 0.293917 0.095254 0.057 Uiso 1 1 calc R U
H38B H 0.149658 0.228559 0.118768 0.057 Uiso 1 1 calc R U
H38C H 0.119468 0.350911 0.085277 0.057 Uiso 1 1 calc R U
C44 C -0.0608(3) 0.2125(3) 0.5787(3) 0.0425(9) Uani 1 1 d . .
H44 H -0.061803 0.149369 0.634914 0.051 Uiso 1 1 calc R U
C27 C 0.5021(3) 0.8219(3) -0.0026(3) 0.0511(10) Uani 1 1 d . .
H27 H 0.501943 0.881054 0.004187 0.061 Uiso 1 1 calc R U
C22 C 0.2921(3) 0.7114(3) -0.1766(3) 0.0495(10) Uani 1 1 d . .
H22A H 0.363583 0.670128 -0.169957 0.074 Uiso 1 1 calc R U
H22B H 0.296875 0.754776 -0.247088 0.074 Uiso 1 1 calc R U
H22C H 0.243945 0.665743 -0.151555 0.074 Uiso 1 1 calc R U
C23 C 0.1341(3) 0.8411(3) -0.1216(3) 0.0481(10) Uani 1 1 d . .
H23A H 0.087149 0.793660 -0.094149 0.072 Uiso 1 1 calc R U
H23B H 0.135177 0.884515 -0.191361 0.072 Uiso 1 1 calc R U
H23C H 0.107004 0.884448 -0.082714 0.072 Uiso 1 1 calc R U
C29 C 0.5992(3) 0.6783(4) -0.0526(3) 0.0537(11) Uani 1 1 d . .
H29 H 0.665436 0.638977 -0.079496 0.064 Uiso 1 1 calc R U
C28 C 0.5968(3) 0.7644(4) -0.0425(3) 0.0579(12) Uani 1 1 d . .
H28 H 0.661995 0.784616 -0.063582 0.070 Uiso 1 1 calc R U
C33 C -0.3414(3) 0.4254(4) 0.4734(4) 0.0657(14) Uani 1 1 d . .
H33A H -0.285026 0.395855 0.507084 0.099 Uiso 1 1 calc R U
H33B H -0.411908 0.430846 0.522463 0.099 Uiso 1 1 calc R U
H33C H -0.333422 0.493964 0.422669 0.099 Uiso 1 1 calc R U
C18 C 0.3041(4) 0.6274(4) 0.2639(3) 0.0560(12) Uani 1 1 d . .
H18A H 0.366676 0.656578 0.217587 0.084 Uiso 1 1 calc R U
H18B H 0.314174 0.588944 0.330925 0.084 Uiso 1 1 calc R U
H18C H 0.239521 0.682989 0.265791 0.084 Uiso 1 1 calc R U
C19 C 0.3948(3) 0.4739(4) 0.2162(3) 0.0613(13) Uani 1 1 d . .
H19A H 0.385015 0.426826 0.195683 0.092 Uiso 1 1 calc R U
H19B H 0.413060 0.435139 0.279730 0.092 Uiso 1 1 calc R U
H19C H 0.453049 0.507366 0.165009 0.092 Uiso 1 1 calc R U
C35 C -0.3401(3) 0.2484(4) 0.4983(4) 0.0725(15) Uani 1 1 d . .
H35A H -0.320732 0.202962 0.462968 0.109 Uiso 1 1 calc R U
H35B H -0.413924 0.249058 0.541701 0.109 Uiso 1 1 calc R U
H35C H -0.291140 0.223244 0.538914 0.109 Uiso 1 1 calc R U
O5 O 0.2905(2) 0.0228(2) 0.1144(2) 0.0655(8) Uani 1 1 d . .
C46 C 0.2057(5) 0.0914(5) -0.0119(4) 0.0885(18) Uani 1 1 d . .
H46A H 0.201526 0.162527 -0.024789 0.133 Uiso 1 1 calc R U
H46B H 0.145473 0.089117 -0.026942 0.133 Uiso 1 1 calc R U
H46C H 0.273490 0.065346 -0.054449 0.133 Uiso 1 1 calc R U
C47 C 0.2005(4) 0.0267(4) 0.0944(4) 0.0713(14) Uani 1 1 d . .
H47A H 0.134629 0.055729 0.137653 0.086 Uiso 1 1 calc R U
H47B H 0.197688 -0.043703 0.109246 0.086 Uiso 1 1 calc R U
C48 C 0.2963(4) -0.0440(4) 0.2135(4) 0.0761(15) Uani 1 1 d . .
H48A H 0.303400 -0.115661 0.223814 0.091 Uiso 1 1 calc R U
H48B H 0.229621 -0.024201 0.262311 0.091 Uiso 1 1 calc R U
C49 C 0.3894(5) -0.0371(5) 0.2296(4) 0.100(2) Uani 1 1 d . .
H49A H 0.455190 -0.056279 0.180925 0.150 Uiso 1 1 calc R U
H49B H 0.393946 -0.084028 0.297371 0.150 Uiso 1 1 calc R U
H49C H 0.381068 0.033494 0.221322 0.150 Uiso 1 1 calc R U
O4 O 0.3337(3) 0.0827(3) 0.4841(3) 0.0845(11) Uani 1 1 d . .
C53 C 0.4732(6) 0.1677(7) 0.4038(6) 0.146(3) Uani 1 1 d . .
H53A H 0.433825 0.212686 0.441420 0.218 Uiso 1 1 calc R U
H53B H 0.517440 0.205161 0.338512 0.218 Uiso 1 1 calc R U
H53C H 0.519460 0.107238 0.440874 0.218 Uiso 1 1 calc R U
C50 C 0.2579(6) 0.0546(5) 0.4753(5) 0.115(3) Uani 1 1 d . .
H50A H 0.293803 0.010467 0.435782 0.138 Uiso 1 1 calc R U
H50B H 0.212054 0.117043 0.438135 0.138 Uiso 1 1 calc R U
C52 C 0.4010(7) 0.1363(8) 0.3902(5) 0.153(4) Uani 1 1 d . .
H52A H 0.440838 0.090775 0.352277 0.183 Uiso 1 1 calc R U
H52B H 0.355933 0.197227 0.350779 0.183 Uiso 1 1 calc R U
C51 C 0.1903(4) -0.0005(4) 0.5710(5) 0.0882(17) Uani 1 1 d . .
H51A H 0.235287 -0.061030 0.609350 0.132 Uiso 1 1 calc R U
H51B H 0.140229 -0.022285 0.559815 0.132 Uiso 1 1 calc R U
H51C H 0.149716 0.044829 0.608315 0.132 Uiso 1 1 calc R U

loop_
_atom_site_aniso_label
_atom_site_aniso_U_11
_atom_site_aniso_U_22
_atom_site_aniso_U_33
_atom_site_aniso_U_23
_atom_site_aniso_U_13
_atom_site_aniso_U_12
Si1 0.0207(4) 0.0432(5) 0.0261(4) -0.0190(4) -0.0057(4) -0.0069(4)
Si3 0.0201(4) 0.0413(5) 0.0247(4) -0.0177(4) -0.0052(3) -0.0074(4)
Si2 0.0241(4) 0.0414(5) 0.0252(4) -0.0166(4) -0.0061(4) -0.0091(4)
O1 0.0179(10) 0.0383(13) 0.0303(12) -0.0184(10) -0.0055(9) -0.0053(9)
O2 0.0250(11) 0.0415(13) 0.0330(12) -0.0212(11) -0.0097(10) -0.0038(10)
N1 0.0209(13) 0.0434(16) 0.0235(14) -0.0162(12) -0.0052(11) -0.0075(12)
O3 0.0241(11) 0.0456(14) 0.0293(12) -0.0207(11) -0.0054(9) -0.0106(10)
N3 0.0182(13) 0.0405(16) 0.0278(14) -0.0187(12) -0.0038(11) -0.0041(11)
N2 0.0226(14) 0.0386(16) 0.0280(14) -0.0145(12) -0.0062(11) -0.0074(12)
N4 0.0243(14) 0.0394(16) 0.0299(15) -0.0178(13) -0.0026(12) -0.0082(12)
C31 0.0240(17) 0.0367(18) 0.0254(16) -0.0159(14) -0.0051(13) -0.0047(14)
C12 0.0227(16) 0.0387(18) 0.0290(17) -0.0174(15) -0.0095(14) -0.0056(14)
C1 0.0205(16) 0.0409(19) 0.0248(16) -0.0155(15) -0.0045(13) -0.0057(14)
C11 0.0273(17) 0.0356(18) 0.0279(17) -0.0149(14) -0.0101(14) -0.0076(14)
C13 0.0232(17) 0.044(2) 0.0386(19) -0.0208(16) -0.0068(15) -0.0085(15)
C2 0.0249(17) 0.049(2) 0.0357(19) -0.0214(17) -0.0107(15) -0.0085(15)
C16 0.0193(15) 0.044(2) 0.0315(18) -0.0247(16) -0.0040(14) -0.0039(14)
C5 0.0250(17) 0.0379(19) 0.0281(17) -0.0161(15) -0.0041(14) -0.0053(14)
C25 0.0220(16) 0.048(2) 0.0322(18) -0.0179(16) -0.0072(14) -0.0075(15)
C45 0.0294(18) 0.047(2) 0.0316(18) -0.0177(16) -0.0057(15) -0.0101(16)
C10 0.0247(17) 0.0418(19) 0.0289(17) -0.0183(15) -0.0067(14) -0.0062(14)
C6 0.0177(15) 0.0405(19) 0.0239(16) -0.0127(14) -0.0064(13) -0.0060(13)
C36 0.0247(17) 0.042(2) 0.0327(18) -0.0188(16) -0.0076(14) -0.0034(14)
C41 0.0313(18) 0.047(2) 0.0316(18) -0.0218(16) -0.0049(15) -0.0081(16)
C7 0.0206(16) 0.046(2) 0.0347(18) -0.0234(16) -0.0024(14) -0.0064(14)
C37 0.0257(17) 0.047(2) 0.040(2) -0.0200(17) -0.0100(16) -0.0026(15)
C4 0.0212(16) 0.044(2) 0.040(2) -0.0202(17) -0.0066(15) -0.0019(15)
C14 0.0344(19) 0.040(2) 0.044(2) -0.0206(17) -0.0107(17) -0.0088(16)
C15 0.0284(18) 0.043(2) 0.045(2) -0.0264(17) -0.0106(16) 0.0008(15)
C40 0.0226(16) 0.047(2) 0.0259(17) -0.0193(15) -0.0020(13) -0.0075(15)
C34 0.0235(18) 0.065(3) 0.047(2) -0.029(2) -0.0038(17) -0.0074(17)
C3 0.0199(17) 0.050(2) 0.047(2) -0.0227(18) -0.0107(16) -0.0057(15)
C20 0.045(2) 0.062(3) 0.0308(19) -0.0127(18) -0.0153(17) -0.0176(19)
C42 0.039(2) 0.057(2) 0.039(2) -0.0264(19) -0.0095(17) -0.0122(18)
C9 0.0275(19) 0.051(2) 0.054(2) -0.032(2) -0.0027(17) -0.0042(16)
C21 0.0305(18) 0.044(2) 0.0280(17) -0.0132(15) -0.0074(15) -0.0095(15)
C43 0.038(2) 0.067(3) 0.036(2) -0.025(2) -0.0148(17) -0.0083(19)
C26 0.0338(19) 0.056(2) 0.043(2) -0.0255(19) -0.0120(17) -0.0099(17)
C8 0.034(2) 0.063(3) 0.0336(19) -0.0263(19) -0.0011(16) -0.0146(18)
C30 0.0247(18) 0.052(2) 0.044(2) -0.0185(19) -0.0041(16) -0.0061(16)
C39 0.040(2) 0.042(2) 0.045(2) -0.0240(18) -0.0101(17) -0.0071(17)
C17 0.0275(18) 0.055(2) 0.0289(17) -0.0186(16) -0.0121(15) -0.0069(16)
C32 0.0206(17) 0.056(2) 0.0306(18) -0.0228(17) 0.0015(14) -0.0070(16)
C24 0.050(2) 0.051(2) 0.036(2) -0.0113(18) -0.0171(18) -0.0167(19)
C38 0.0253(17) 0.051(2) 0.037(2) -0.0259(18) -0.0044(15) 0.0008(16)
C44 0.042(2) 0.052(2) 0.0288(18) -0.0091(17) -0.0126(16) -0.0102(18)
C27 0.047(2) 0.064(3) 0.055(3) -0.021(2) -0.018(2) -0.024(2)
C22 0.063(3) 0.055(2) 0.030(2) -0.0191(18) -0.0047(19) -0.017(2)
C23 0.042(2) 0.054(2) 0.044(2) -0.0096(19) -0.0191(19) -0.0104(19)
C29 0.0237(19) 0.070(3) 0.056(3) -0.022(2) -0.0068(18) -0.0061(19)
C28 0.036(2) 0.084(3) 0.053(3) -0.015(2) -0.011(2) -0.029(2)
C33 0.030(2) 0.123(4) 0.073(3) -0.078(3) 0.000(2) -0.008(2)
C18 0.072(3) 0.084(3) 0.036(2) -0.022(2) -0.017(2) -0.040(3)
C19 0.044(2) 0.078(3) 0.040(2) -0.017(2) -0.016(2) 0.007(2)
C35 0.034(2) 0.068(3) 0.066(3) -0.003(2) 0.004(2) -0.010(2)
O5 0.0615(19) 0.064(2) 0.063(2) -0.0111(16) -0.0221(16) -0.0186(16)
C46 0.102(4) 0.106(5) 0.078(4) -0.054(4) -0.037(3) -0.006(4)
C47 0.062(3) 0.073(3) 0.097(4) -0.051(3) -0.015(3) -0.016(3)
C48 0.080(4) 0.066(3) 0.065(3) -0.017(3) -0.017(3) -0.013(3)
C49 0.096(4) 0.100(5) 0.080(4) -0.007(3) -0.050(4) -0.006(4)
O4 0.076(2) 0.107(3) 0.080(3) -0.046(2) -0.005(2) -0.035(2)
C53 0.135(7) 0.170(8) 0.122(6) -0.091(6) 0.060(5) -0.085(6)
C50 0.162(7) 0.117(6) 0.090(5) 0.006(4) -0.071(5) -0.076(5)
C52 0.186(9) 0.204(10) 0.088(5) -0.050(6) 0.028(5) -0.144(8)
C51 0.076(4) 0.081(4) 0.110(5) -0.050(4) -0.009(3) -0.021(3)

loop_
_atom_type_symbol
_atom_type_description
_atom_type_scat_dispersion_real
_atom_type_scat_dispersion_imag
_atom_type_scat_source
C C 0.0181 0.0091 'International Tables Vol C Tables 4.2.6.8 and 6.1.1.4'
H H 0.0000 0.0000 'International Tables Vol C Tables 4.2.6.8 and 6.1.1.4'
N N 0.0311 0.0180 'International Tables Vol C Tables 4.2.6.8 and 6.1.1.4'
O O 0.0492 0.0322 'International Tables Vol C Tables 4.2.6.8 and 6.1.1.4'
Si Si 0.2541 0.3302 'International Tables Vol C Tables 4.2.6.8 and 6.1.1.4'

loop_
_geom_angle_atom_site_label_1
_geom_angle_atom_site_label_2
_geom_angle_atom_site_label_3
_geom_angle
_geom_angle_site_symmetry_1
_geom_angle_site_symmetry_3
O2 Si1 N2 122.96(12) . .
O2 Si1 C12 130.40(14) . .
N2 Si1 C12 106.41(14) . .
O2 Si1 N1 95.55(12) . .
N2 Si1 N1 69.93(11) . .
C12 Si1 N1 96.98(12) . .
O2 Si1 Si2 48.52(8) . .
N2 Si1 Si2 117.74(9) . .
C12 Si1 Si2 113.34(10) . .
N1 Si1 Si2 142.81(10) . .
O2 Si1 C16 112.78(12) . .
N2 Si1 C16 35.46(11) . .
C12 Si1 C16 104.22(12) . .
N1 Si1 C16 34.47(11) . .
Si2 Si1 C16 140.56(9) . .
O3 Si3 N3 113.74(13) . .
O3 Si3 C1 104.43(13) . .
N3 Si3 C1 109.34(13) . .
O3 Si3 Si2 107.99(9) . .
N3 Si3 Si2 113.83(9) . .
C1 Si3 Si2 106.88(11) . .
O3 Si2 O2 110.73(11) 2_565 .
O3 Si2 Si1 122.61(9) 2_565 .
O2 Si2 Si1 46.78(8) . .
O3 Si2 Si3 106.08(8) 2_565 .
O2 Si2 Si3 110.65(9) . .
Si1 Si2 Si3 130.60(5) . .
C11 O1 C6 114.9(2) . .
Si1 O2 Si2 84.71(11) . .
C16 N1 C17 131.3(3) . .
C16 N1 Si1 90.11(19) . .
C17 N1 Si1 138.4(2) . .
Si3 O3 Si2 139.11(14) . 2_565
C31 N3 C36 116.6(3) . .
C31 N3 Si3 119.5(2) . .
C36 N3 Si3 123.7(2) . .
C16 N2 C21 132.1(3) . .
C16 N2 Si1 93.1(2) . .
C21 N2 Si1 134.5(2) . .
C31 N4 C32 126.7(3) . .
N4 C31 N3 117.7(3) . .
N4 C31 C40 127.8(3) . .
N3 C31 C40 114.4(3) . .
C11 C12 C13 115.6(3) . .
C11 C12 Si1 123.6(2) . .
C13 C12 Si1 120.0(2) . .
C6 C1 C2 116.2(3) . .
C6 C1 Si3 122.9(2) . .
C2 C1 Si3 120.8(2) . .
O1 C11 C12 116.2(3) . .
O1 C11 C10 119.5(3) . .
C12 C11 C10 124.4(3) . .
C14 C13 C12 122.0(3) . .
C3 C2 C1 120.7(3) . .
N1 C16 N2 106.9(3) . .
N1 C16 C25 126.9(3) . .
N2 C16 C25 126.2(3) . .
N1 C16 Si1 55.42(16) . .
N2 C16 Si1 51.48(15) . .
C25 C16 Si1 177.7(3) . .
C6 C5 C4 116.6(3) . .
C6 C5 C7 118.4(3) . .
C4 C5 C7 125.0(3) . .
C30 C25 C26 119.9(3) . .
C30 C25 C16 120.1(3) . .
C26 C25 C16 119.9(3) . .
C44 C45 C40 120.7(3) . .
C15 C10 C11 116.9(3) . .
C15 C10 C7 124.7(3) . .
C11 C10 C7 118.4(3) . .
C5 C6 C1 124.7(3) . .
C5 C6 O1 119.2(3) . .
C1 C6 O1 116.1(3) . .
N3 C36 C38 109.5(3) . .
N3 C36 C39 108.9(3) . .
C38 C36 C39 107.0(3) . .
N3 C36 C37 113.4(3) . .
C38 C36 C37 107.4(3) . .
C39 C36 C37 110.3(3) . .
C42 C41 C40 120.3(3) . .
C10 C7 C5 106.5(3) . .
C10 C7 C9 112.4(3) . .
C5 C7 C9 112.4(3) . .
C10 C7 C8 108.4(3) . .
C5 C7 C8 108.6(3) . .
C9 C7 C8 108.5(3) . .
C3 C4 C5 120.9(3) . .
C13 C14 C15 120.1(3) . .
C14 C15 C10 120.9(3) . .
C45 C40 C41 118.6(3) . .
C45 C40 C31 123.5(3) . .
C41 C40 C31 117.9(3) . .
C4 C3 C2 120.7(3) . .
C43 C42 C41 121.2(4) . .
N2 C21 C24 113.9(3) . .
N2 C21 C22 108.6(3) . .
C24 C21 C22 110.5(3) . .
N2 C21 C23 105.6(3) . .
C24 C21 C23 107.8(3) . .
C22 C21 C23 110.4(3) . .
C42 C43 C44 118.6(3) . .
C27 C26 C25 120.2(4) . .
C25 C30 C29 119.7(4) . .
N1 C17 C19 110.6(3) . .
N1 C17 C20 105.7(3) . .
C19 C17 C20 109.5(3) . .
N1 C17 C18 111.7(3) . .
C19 C17 C18 110.3(3) . .
C20 C17 C18 108.9(3) . .
N4 C32 C35 111.5(3) . .
N4 C32 C33 113.4(3) . .
C35 C32 C33 111.4(4) . .
N4 C32 C34 104.9(3) . .
C35 C32 C34 107.2(3) . .
C33 C32 C34 107.9(3) . .
C45 C44 C43 120.5(3) . .
C28 C27 C26 119.3(4) . .
C28 C29 C30 119.4(4) . .
C29 C28 C27 121.4(4) . .
C47 O5 C48 113.8(4) . .
O5 C47 C46 109.8(4) . .
O5 C48 C49 109.7(4) . .
C50 O4 C52 113.6(5) . .
O4 C50 C51 113.3(5) . .
C53 C52 O4 111.1(7) . .

loop_
_geom_bond_atom_site_label_1
_geom_bond_atom_site_label_2
_geom_bond_distance
_geom_bond_site_symmetry_2
Si1 O2 1.679(2) .
Si1 N2 1.829(3) .
Si1 C12 1.892(3) .
Si1 N1 1.921(3) .
Si1 Si2 2.2938(12) .
Si1 C16 2.334(3) .
Si3 O3 1.645(2) .
Si3 N3 1.754(3) .
Si3 C1 1.881(3) .
Si3 Si2 2.3979(12) .
Si2 O3 1.668(2) 2_565
Si2 O2 1.726(2) .
O1 C11 1.394(4) .
O1 C6 1.407(3) .
N1 C16 1.321(4) .
N1 C17 1.473(4) .
N3 C31 1.432(4) .
N3 C36 1.514(4) .
N2 C16 1.356(4) .
N2 C21 1.479(4) .
N4 C31 1.272(4) .
N4 C32 1.489(4) .
C31 C40 1.511(4) .
C12 C11 1.395(4) .
C12 C13 1.400(5) .
C1 C6 1.390(4) .
C1 C2 1.397(4) .
C11 C10 1.400(4) .
C13 C14 1.382(5) .
C2 C3 1.385(5) .
C16 C25 1.498(4) .
C5 C6 1.386(4) .
C5 C4 1.392(4) .
C5 C7 1.531(5) .
C25 C30 1.379(5) .
C25 C26 1.395(5) .
C45 C44 1.383(5) .
C45 C40 1.389(5) .
C10 C15 1.389(5) .
C10 C7 1.513(4) .
C36 C38 1.522(5) .
C36 C39 1.527(5) .
C36 C37 1.533(4) .
C41 C42 1.382(5) .
C41 C40 1.394(5) .
C7 C9 1.532(5) .
C7 C8 1.541(5) .
C4 C3 1.376(5) .
C14 C15 1.385(5) .
C34 C32 1.531(5) .
C20 C17 1.527(5) .
C42 C43 1.380(5) .
C21 C24 1.516(5) .
C21 C22 1.526(5) .
C21 C23 1.532(5) .
C43 C44 1.394(5) .
C26 C27 1.379(5) .
C30 C29 1.397(5) .
C17 C19 1.519(5) .
C17 C18 1.529(5) .
C32 C35 1.511(5) .
C32 C33 1.530(5) .
C27 C28 1.376(6) .
C29 C28 1.372(6) .
O5 C47 1.393(5) .
O5 C48 1.427(6) .
C46 C47 1.482(7) .
C48 C49 1.473(7) .
O4 C50 1.356(6) .
O4 C52 1.430(7) .
C53 C52 1.387(9) .
C50 C51 1.455(8) .
